data_2226368
loop_
_publ_author_name
'Zhong, Kai-Long'
'Cui, Jiang-Dong'

_publ_section_title
;
 Bis(1,10-phenanthroline-\k^2^<i>N</i>,<i>N</i>')(sulfato-\k^2^<i>O</i>,<i>O</i>')cadmium(II)
 propane-1,3-diol solvate
;
_journal_coeditor_code BQ2222
_journal_issue 7
_journal_name_full 'Acta Crystallographica Section E'
_journal_page_first m817
_journal_page_last m818
_journal_paper_doi 10.1107/S1600536810022518
_journal_volume 66
_journal_year 2010
_chemical_formula_iupac '[Cd (S O4) (C12 H8 N2)2], C3 H8 O2'
_chemical_formula_moiety 'C24 H16 Cd N4 O4 S, C3 H8 O2'
_chemical_formula_sum 'C27 H24 Cd N4 O6 S'
_chemical_formula_weight 644.98
_chemical_name_systematic
;
Bis(1,10-phenanthroline-\k^2^<i>N</i>,<i>N</i>')(sulfato-
\k^2^<i>O</i>,<i>O</i>')cadmium(II) propane-1,3-diol solvate
;
_space_group_IT_number 15
_symmetry_cell_setting monoclinic
_symmetry_space_group_name_Hall '-C 2yc'
_symmetry_space_group_name_H-M 'C 1 2/c 1'
_atom_sites_solution_hydrogens geom
_atom_sites_solution_primary direct
_atom_sites_solution_secondary difmap
_audit_creation_method SHELXL-97
_cell_angle_alpha 90.00
_cell_angle_beta 123.01(3)
_cell_angle_gamma 90.00
_cell_formula_units_Z 4
_cell_length_a 17.854(4)
_cell_length_b 12.520(3)
_cell_length_c 13.519(3)
_cell_measurement_reflns_used 3776
_cell_measurement_temperature 223.15
_cell_measurement_theta_max 27.4894
_cell_measurement_theta_min 3.1089
_cell_volume 2534.1(13)
_computing_cell_refinement 'CrystalClear (Rigaku, 2007)'
_computing_data_collection 'CrystalClear (Rigaku, 2007)'
_computing_data_reduction 'CrystalClear (Rigaku, 2007)'
_computing_molecular_graphics 'XP in SHELXTL (Sheldrick, 2008)'
_computing_publication_material 'SHELXTL (Sheldrick, 2008)'
_computing_structure_refinement 'SHELXL97 (Sheldrick, 2008)'
_computing_structure_solution 'SHELXS97 (Sheldrick, 2008)'
_diffrn_ambient_temperature 223.1500
_diffrn_detector_area_resol_mean 28.5714
_diffrn_measured_fraction_theta_full 0.992
_diffrn_measured_fraction_theta_max 0.992
_diffrn_measurement_device_type 'Rigaku Mercury CCD'
_diffrn_measurement_method '\w scans'
_diffrn_radiation_monochromator graphite
_diffrn_radiation_source 'fine-focus sealed tube'
_diffrn_radiation_type MoK\a
_diffrn_radiation_wavelength 0.71073
_diffrn_reflns_av_R_equivalents 0.0207
_diffrn_reflns_av_sigmaI/netI 0.0253
_diffrn_reflns_limit_h_max 23
_diffrn_reflns_limit_h_min -19
_diffrn_reflns_limit_k_max 16
_diffrn_reflns_limit_k_min -12
_diffrn_reflns_limit_l_max 12
_diffrn_reflns_limit_l_min -17
_diffrn_reflns_number 8349
_diffrn_reflns_theta_full 27.49
_diffrn_reflns_theta_max 27.49
_diffrn_reflns_theta_min 3.11
_diffrn_standards_number 0
_exptl_absorpt_coefficient_mu 0.996
_exptl_absorpt_correction_T_max 0.8256
_exptl_absorpt_correction_T_min 0.6914
_exptl_absorpt_correction_type multi-scan
_exptl_absorpt_process_details '(REQAB; Jacobson, 1998)'
_exptl_crystal_colour Colorless
_exptl_crystal_density_diffrn 1.691
_exptl_crystal_density_method 'not measured'
_exptl_crystal_description Block
_exptl_crystal_F_000 1304
_exptl_crystal_size_max 0.40
_exptl_crystal_size_mid 0.30
_exptl_crystal_size_min 0.20
_refine_diff_density_max 0.747
_refine_diff_density_min -0.652
_refine_ls_extinction_coef 0.0053(3)
_refine_ls_extinction_expression Fc^*^=kFc[1+0.001xFc^2^\l^3^/sin(2\q)]^-1/4^
_refine_ls_extinction_method 'SHELXL97 (Sheldrick, 2008)'
_refine_ls_goodness_of_fit_ref 1.103
_refine_ls_hydrogen_treatment constr
_refine_ls_matrix_type full
_refine_ls_number_parameters 178
_refine_ls_number_reflns 2880
_refine_ls_number_restraints 3
_refine_ls_restrained_S_all 1.108
_refine_ls_R_factor_all 0.0314
_refine_ls_R_factor_gt 0.0280
_refine_ls_shift/su_max 0.000
_refine_ls_shift/su_mean 0.000
_refine_ls_structure_factor_coef Fsqd
_refine_ls_weighting_details 'calc w=1/[\s^2^(Fo^2^)+(0.0391P)^2^+2.1837P] where P=(Fo^2^+2Fc^2^)/3'
_refine_ls_weighting_scheme calc
_refine_ls_wR_factor_gt 0.0701
_refine_ls_wR_factor_ref 0.0717
_reflns_number_gt 2683
_reflns_number_total 2880
_reflns_threshold_expression I>2\s(I)
_cod_data_source_file bq2222.cif
_cod_data_source_block I
_cod_original_sg_symbol_H-M 'C 2/c'
_cod_database_code 2226368
_cod_database_fobs_code 2226368

loop_
_symmetry_equiv_pos_as_xyz
'x, y, z'
'-x, y, -z+1/2'
'x+1/2, y+1/2, z'
'-x+1/2, y+1/2, -z+1/2'
'-x, -y, -z'
'x, -y, z-1/2'
'-x+1/2, -y+1/2, -z'
'x+1/2, -y+1/2, z-1/2'

loop_
_atom_site_type_symbol
_atom_site_label
_atom_site_fract_x
_atom_site_fract_y
_atom_site_fract_z
_atom_site_U_iso_or_equiv
_atom_site_adp_type
_atom_site_calc_flag
_atom_site_refinement_flags
_atom_site_occupancy
_atom_site_disorder_assembly
_atom_site_disorder_group
Cd Cd1 0.5000 0.174163(16) 0.2500 0.02229(10) Uani d SU 1 . .
S S1 0.5000 -0.06039(5) 0.2500 0.01961(16) Uani d S 1 . .
O O1 0.51467(11) 0.01117(13) 0.34685(14) 0.0300(3) Uani d U 1 . .
O O2 0.57895(10) -0.12744(13) 0.29112(15) 0.0306(4) Uani d . 1 . .
N N1 0.39140(11) 0.29051(15) 0.10875(16) 0.0222(4) Uani d . 1 . .
N N2 0.40091(11) 0.21462(15) 0.30577(17) 0.0234(4) Uani d . 1 . .
C C7 0.27252(14) 0.31996(16) 0.2610(2) 0.0237(4) Uani d . 1 . .
C C9 0.34479(16) 0.2062(2) 0.4312(2) 0.0306(5) Uani d . 1 . .
H H9A 0.3498 0.1780 0.4982 0.037 Uiso calc R 1 . .
C C2 0.32079(15) 0.39930(19) -0.0655(2) 0.0295(5) Uani d . 1 . .
H H2A 0.3194 0.4232 -0.1316 0.035 Uiso calc R 1 . .
C C8 0.27880(15) 0.27765(19) 0.3615(2) 0.0290(5) Uani d . 1 . .
H H8A 0.2381 0.2983 0.3806 0.035 Uiso calc R 1 . .
C C10 0.40478(16) 0.17602(17) 0.4000(2) 0.0275(5) Uani d . 1 . .
H H10A 0.4493 0.1268 0.4472 0.033 Uiso calc R 1 . .
C C6 0.20366(14) 0.39348(18) 0.1827(2) 0.0282(5) Uani d . 1 . .
H H6A 0.1619 0.4159 0.1991 0.034 Uiso calc R 1 . .
C C11 0.33584(13) 0.28613(16) 0.23634(19) 0.0207(4) Uani d . 1 . .
C C5 0.19881(15) 0.43057(17) 0.0856(2) 0.0272(5) Uani d . 1 . .
H H5A 0.1534 0.4777 0.0357 0.033 Uiso calc R 1 . .
C C4 0.26246(13) 0.39846(17) 0.05810(19) 0.0232(4) Uani d . 1 . .
C C3 0.25909(15) 0.43470(18) -0.0429(2) 0.0283(5) Uani d . 1 . .
H H3A 0.2150 0.4826 -0.0941 0.034 Uiso calc R 1 . .
C C1 0.38597(16) 0.32669(17) 0.0124(2) 0.0268(5) Uani d . 1 . .
H H1A 0.4274 0.3025 -0.0039 0.032 Uiso calc R 1 . .
C C12 0.33059(14) 0.32544(15) 0.13234(19) 0.0204(4) Uani d . 1 . .
C C14 0.5000 -0.4518(3) 0.2500 0.0452(10) Uani d S 1 . .
O O3 0.55944(17) -0.32203(16) 0.1763(2) 0.0548(6) Uani d D 1 . .
H H3B 0.5502 -0.2607 0.1883 0.082 Uiso calc R 1 A 1
C C13' 0.5787(6) -0.3855(7) 0.2714(7) 0.084(2) Uiso d PD 0.50 B 2
H H13A 0.5986 -0.3401 0.3396 0.101 Uiso calc PR 0.50 B 2
H H13B 0.6276 -0.4330 0.2897 0.101 Uiso calc PR 0.50 B 2
C C13 0.4872(3) -0.3854(4) 0.1485(4) 0.0295(10) Uiso d PD 0.50 B 1
H H13E 0.4749 -0.4329 0.0846 0.035 Uiso calc PR 0.50 B 1
H H13C 0.4354 -0.3400 0.1201 0.035 Uiso calc PR 0.50 B 1
H H14A 0.4484 -0.4976 0.2216 0.035 Uiso d R 1 . .

loop_
_atom_site_aniso_label
_atom_site_aniso_U_11
_atom_site_aniso_U_22
_atom_site_aniso_U_33
_atom_site_aniso_U_12
_atom_site_aniso_U_13
_atom_site_aniso_U_23
Cd1 0.01994(13) 0.02154(14) 0.02924(15) 0.000 0.01589(10) 0.000
S1 0.0176(3) 0.0208(4) 0.0207(4) 0.000 0.0106(3) 0.000
O1 0.0381(9) 0.0256(7) 0.0242(8) 0.0034(7) 0.0156(7) -0.0016(6)
O2 0.0249(8) 0.0319(9) 0.0366(9) 0.0073(6) 0.0178(7) 0.0025(7)
N1 0.0218(9) 0.0223(9) 0.0254(9) -0.0008(7) 0.0147(7) -0.0011(7)
N2 0.0227(9) 0.0231(9) 0.0274(10) 0.0011(7) 0.0155(8) 0.0017(7)
C7 0.0225(10) 0.0246(11) 0.0262(11) -0.0013(7) 0.0147(9) -0.0048(9)
C9 0.0363(12) 0.0335(12) 0.0301(12) 0.0001(10) 0.0234(11) 0.0029(10)
C2 0.0349(12) 0.0303(12) 0.0250(11) -0.0036(10) 0.0174(10) 0.0012(10)
C8 0.0297(11) 0.0317(12) 0.0341(13) 0.0002(9) 0.0229(10) -0.0019(10)
C10 0.0273(11) 0.0278(12) 0.0304(12) 0.0026(8) 0.0177(10) 0.0051(9)
C6 0.0236(10) 0.0301(12) 0.0332(12) 0.0040(8) 0.0170(9) -0.0054(10)
C11 0.0198(9) 0.0191(10) 0.0247(11) -0.0017(7) 0.0131(8) -0.0027(8)
C5 0.0235(10) 0.0252(11) 0.0292(12) 0.0045(8) 0.0119(9) -0.0017(9)
C4 0.0224(10) 0.0204(10) 0.0243(10) -0.0011(8) 0.0112(8) -0.0030(8)
C3 0.0271(11) 0.0266(12) 0.0257(11) 0.0009(8) 0.0107(9) 0.0016(9)
C1 0.0293(11) 0.0276(12) 0.0293(12) -0.0022(8) 0.0196(10) -0.0023(9)
C12 0.0189(9) 0.0192(10) 0.0231(10) -0.0022(7) 0.0115(8) -0.0029(8)
C14 0.050(2) 0.0260(19) 0.060(3) 0.000 0.030(2) 0.000
O3 0.0824(17) 0.0422(12) 0.0729(16) -0.0064(10) 0.0636(15) -0.0086(10)

loop_
_atom_type_symbol
_atom_type_description
_atom_type_scat_dispersion_real
_atom_type_scat_dispersion_imag
_atom_type_scat_source
C C 0.0033 0.0016 'International Tables Vol C Tables 4.2.6.8 and 6.1.1.4'
H H 0.0000 0.0000 'International Tables Vol C Tables 4.2.6.8 and 6.1.1.4'
Cd Cd -0.8075 1.2024 'International Tables Vol C Tables 4.2.6.8 and 6.1.1.4'
N N 0.0061 0.0033 'International Tables Vol C Tables 4.2.6.8 and 6.1.1.4'
O O 0.0106 0.0060 'International Tables Vol C Tables 4.2.6.8 and 6.1.1.4'
Q Q 0.0033 0.0016 'International Tables Vol C Tables 4.2.6.8 and 6.1.1.4'
S S 0.1246 0.1234 'International Tables Vol C Tables 4.2.6.8 and 6.1.1.4'

loop_
_geom_angle_atom_site_label_1
_geom_angle_atom_site_label_2
_geom_angle_atom_site_label_3
_geom_angle_site_symmetry_1
_geom_angle_site_symmetry_3
_geom_angle
_geom_angle_publ_flag
N2 Cd1 N2 2_655 . 154.84(9) ?
N2 Cd1 N1 2_655 2_655 72.00(7) ?
N2 Cd1 N1 . 2_655 92.19(7) ?
N2 Cd1 N1 2_655 . 92.19(7) ?
N2 Cd1 N1 . . 72.00(7) y
N1 Cd1 N1 2_655 . 103.15(9) ?
N2 Cd1 O1 2_655 2_655 83.26(6) ?
N2 Cd1 O1 . 2_655 119.60(6) ?
N1 Cd1 O1 2_655 2_655 141.41(6) ?
N1 Cd1 O1 . 2_655 107.02(6) ?
N2 Cd1 O1 2_655 . 119.60(6) ?
N2 Cd1 O1 . . 83.26(6) ?
N1 Cd1 O1 2_655 . 107.02(6) ?
N1 Cd1 O1 . . 141.41(6) ?
O1 Cd1 O1 2_655 . 60.38(8) y
N2 Cd1 S1 2_655 . 102.58(5) ?
N2 Cd1 S1 . . 102.58(5) ?
N1 Cd1 S1 2_655 . 128.42(5) ?
N1 Cd1 S1 . . 128.42(5) ?
O1 Cd1 S1 2_655 . 30.19(4) ?
O1 Cd1 S1 . . 30.19(4) ?
O2 S1 O2 2_655 . 110.10(14) y
O2 S1 O1 2_655 . 110.53(10) ?
O2 S1 O1 . . 109.85(10) ?
O2 S1 O1 2_655 2_655 109.85(10) ?
O2 S1 O1 . 2_655 110.53(10) ?
O1 S1 O1 . 2_655 105.92(14) y
O2 S1 Cd1 2_655 . 124.95(7) ?
O2 S1 Cd1 . . 124.95(7) ?
O1 S1 Cd1 . . 52.96(7) ?
O1 S1 Cd1 2_655 . 52.96(7) ?
S1 O1 Cd1 . . 96.85(8) ?
C1 N1 C12 . . 118.56(19) ?
C1 N1 Cd1 . . 126.53(15) ?
C12 N1 Cd1 . . 114.87(14) ?
C10 N2 C11 . . 118.73(19) ?
C10 N2 Cd1 . . 125.46(15) ?
C11 N2 Cd1 . . 115.78(14) ?
C8 C7 C11 . . 117.7(2) ?
C8 C7 C6 . . 122.7(2) ?
C11 C7 C6 . . 119.6(2) ?
C8 C9 C10 . . 118.8(2) ?
C8 C9 H9A . . 120.6 ?
C10 C9 H9A . . 120.6 ?
C3 C2 C1 . . 119.0(2) ?
C3 C2 H2A . . 120.5 ?
C1 C2 H2A . . 120.5 ?
C9 C8 C7 . . 119.9(2) ?
C9 C8 H8A . . 120.1 ?
C7 C8 H8A . . 120.1 ?
N2 C10 C9 . . 122.8(2) ?
N2 C10 H10A . . 118.6 ?
C9 C10 H10A . . 118.6 ?
C5 C6 C7 . . 120.8(2) ?
C5 C6 H6A . . 119.6 ?
C7 C6 H6A . . 119.6 ?
N2 C11 C7 . . 122.0(2) ?
N2 C11 C12 . . 118.37(18) ?
C7 C11 C12 . . 119.60(19) ?
C6 C5 C4 . . 121.1(2) ?
C6 C5 H5A . . 119.5 ?
C4 C5 H5A . . 119.5 ?
C3 C4 C12 . . 117.6(2) ?
C3 C4 C5 . . 122.7(2) ?
C12 C4 C5 . . 119.7(2) ?
C2 C3 C4 . . 119.9(2) ?
C2 C3 H3A . . 120.1 ?
C4 C3 H3A . . 120.1 ?
N1 C1 C2 . . 123.0(2) ?
N1 C1 H1A . . 118.5 ?
C2 C1 H1A . . 118.5 ?
N1 C12 C4 . . 122.0(2) ?
N1 C12 C11 . . 118.83(18) ?
C4 C12 C11 . . 119.14(19) ?
C13 C14 C13 2_655 . 113.3(4) y
C13 C14 C13' 2_655 . 82.0(4) ?
C13 C14 C13' . . 62.5(4) ?
C13 C14 C13' 2_655 2_655 62.5(4) ?
C13 C14 C13' . 2_655 82.0(4) ?
C13' C14 C13' . 2_655 113.7(8) ?
C13 C14 H14A 2_655 . 109.0 ?
C13 C14 H14A . . 109.0 ?
C13' C14 H14A . . 168.7 ?
C13' C14 H14A 2_655 . 70.5 ?
C13 O3 C13' . . 69.3(4) ?
C13 O3 H3B . . 109.5 ?
C13' O3 H3B . . 109.2 ?
O3 C13' C14 . . 113.6(6) ?
O3 C13' H13A . . 108.8 ?
C14 C13' H13A . . 108.8 ?
O3 C13' H13B . . 108.8 ?
C14 C13' H13B . . 108.8 ?
H13A C13' H13B . . 107.7 ?
O3 C13 C14 . . 114.3(3) y
O3 C13 H13E . . 108.7 ?
C14 C13 H13E . . 108.7 ?
O3 C13 H13C . . 108.7 ?
C14 C13 H13C . . 108.7 ?
H13E C13 H13C . . 107.6 ?

loop_
_geom_bond_atom_site_label_1
_geom_bond_atom_site_label_2
_geom_bond_site_symmetry_2
_geom_bond_distance
_geom_bond_publ_flag
Cd1 N2 2_655 2.3255(19) ?
Cd1 N2 . 2.3255(19) y
Cd1 N1 2_655 2.344(2) ?
Cd1 N1 . 2.3439(19) y
Cd1 O1 2_655 2.3608(17) ?
Cd1 O1 . 2.3608(17) y
Cd1 S1 . 2.9366(10) ?
S1 O2 2_655 1.4652(16) ?
S1 O2 . 1.4652(16) y
S1 O1 . 1.4873(17) y
S1 O1 2_655 1.4873(17) ?
N1 C1 . 1.332(3) ?
N1 C12 . 1.360(3) ?
N2 C10 . 1.328(3) ?
N2 C11 . 1.358(3) ?
C7 C8 . 1.405(3) ?
C7 C11 . 1.407(3) ?
C7 C6 . 1.436(3) ?
C9 C8 . 1.367(3) ?
C9 C10 . 1.400(3) ?
C9 H9A . 0.9300 ?
C2 C3 . 1.367(3) ?
C2 C1 . 1.398(3) ?
C2 H2A . 0.9300 ?
C8 H8A . 0.9300 ?
C10 H10A . 0.9300 ?
C6 C5 . 1.351(3) ?
C6 H6A . 0.9300 ?
C11 C12 . 1.444(3) ?
C5 C4 . 1.432(3) ?
C5 H5A . 0.9300 ?
C4 C3 . 1.409(3) ?
C4 C12 . 1.412(3) ?
C3 H3A . 0.9300 ?
C1 H1A . 0.9300 ?
C14 C13 2_655 1.512(5) ?
C14 C13 . 1.512(5) y
C14 C13' . 1.518(9) ?
C14 C13' 2_655 1.518(9) ?
C14 H14A . 0.9699 ?
O3 C13 . 1.380(5) y
O3 C13' . 1.385(7) ?
O3 H3B . 0.8200 ?
C13' H13A . 0.9700 ?
C13' H13B . 0.9700 ?
C13 H13E . 0.9700 ?
C13 H13C . 0.9700 ?

loop_
_geom_hbond_atom_site_label_D
_geom_hbond_atom_site_label_H
_geom_hbond_atom_site_label_A
_geom_hbond_site_symmetry_A
_geom_hbond_distance_DH
_geom_hbond_distance_HA
_geom_hbond_distance_DA
_geom_hbond_angle_DHA
O3 H3B O2 . 0.82 2.05 2.806(3) 153.3

loop_
_geom_torsion_atom_site_label_1
_geom_torsion_atom_site_label_2
_geom_torsion_atom_site_label_3
_geom_torsion_atom_site_label_4
_geom_torsion_site_symmetry_1
_geom_torsion_site_symmetry_2
_geom_torsion_site_symmetry_3
_geom_torsion_site_symmetry_4
_geom_torsion
_geom_torsion_publ_flag
N2 Cd1 S1 O2 2_655 . . 2_655 -140.99(10) ?
N2 Cd1 S1 O2 . . . 2_655 39.01(10) ?
N1 Cd1 S1 O2 2_655 . . 2_655 142.14(10) ?
N1 Cd1 S1 O2 . . . 2_655 -37.86(10) ?
O1 Cd1 S1 O2 2_655 . . 2_655 -89.51(12) ?
O1 Cd1 S1 O2 . . . 2_655 90.49(12) ?
N2 Cd1 S1 O2 2_655 . . . 39.01(10) ?
N2 Cd1 S1 O2 . . . . -140.99(10) ?
N1 Cd1 S1 O2 2_655 . . . -37.86(10) ?
N1 Cd1 S1 O2 . . . . 142.14(10) ?
O1 Cd1 S1 O2 2_655 . . . 90.49(12) ?
O1 Cd1 S1 O2 . . . . -89.51(12) ?
N2 Cd1 S1 O1 2_655 . . . 128.52(9) ?
N2 Cd1 S1 O1 . . . . -51.48(9) ?
N1 Cd1 S1 O1 2_655 . . . 51.65(10) ?
N1 Cd1 S1 O1 . . . . -128.35(10) ?
O1 Cd1 S1 O1 2_655 . . . 180.0 ?
N2 Cd1 S1 O1 2_655 . . 2_655 -51.48(9) ?
N2 Cd1 S1 O1 . . . 2_655 128.52(9) ?
N1 Cd1 S1 O1 2_655 . . 2_655 -128.35(10) ?
N1 Cd1 S1 O1 . . . 2_655 51.65(10) ?
O1 Cd1 S1 O1 . . . 2_655 180.0 ?
O2 S1 O1 Cd1 2_655 . . . -118.93(9) ?
O2 S1 O1 Cd1 . . . . 119.38(9) ?
O1 S1 O1 Cd1 2_655 . . . 0.0 ?
N2 Cd1 O1 S1 2_655 . . . -61.43(10) ?
N2 Cd1 O1 S1 . . . . 129.74(9) ?
N1 Cd1 O1 S1 2_655 . . . -140.02(8) ?
N1 Cd1 O1 S1 . . . . 80.06(12) ?
O1 Cd1 O1 S1 2_655 . . . 0.0 ?
N2 Cd1 N1 C1 2_655 . . . 20.70(18) ?
N2 Cd1 N1 C1 . . . . -179.26(19) ?
N1 Cd1 N1 C1 2_655 . . . 92.72(18) ?
O1 Cd1 N1 C1 2_655 . . . -62.92(19) ?
O1 Cd1 N1 C1 . . . . -126.49(17) ?
S1 Cd1 N1 C1 . . . . -87.28(18) ?
N2 Cd1 N1 C12 2_655 . . . -157.16(14) ?
N2 Cd1 N1 C12 . . . . 2.88(14) ?
N1 Cd1 N1 C12 2_655 . . . -85.14(14) ?
O1 Cd1 N1 C12 2_655 . . . 119.22(14) ?
O1 Cd1 N1 C12 . . . . 55.65(18) ?
S1 Cd1 N1 C12 . . . . 94.86(14) ?
N2 Cd1 N2 C10 2_655 . . . -128.08(18) ?
N1 Cd1 N2 C10 2_655 . . . -78.30(19) ?
N1 Cd1 N2 C10 . . . . 178.6(2) ?
O1 Cd1 N2 C10 2_655 . . . 78.82(19) ?
O1 Cd1 N2 C10 . . . . 28.59(18) ?
S1 Cd1 N2 C10 . . . . 51.92(18) ?
N2 Cd1 N2 C11 2_655 . . . 50.04(14) ?
N1 Cd1 N2 C11 2_655 . . . 99.81(15) ?
N1 Cd1 N2 C11 . . . . -3.31(14) ?
O1 Cd1 N2 C11 2_655 . . . -103.06(15) ?
O1 Cd1 N2 C11 . . . . -153.30(15) ?
S1 Cd1 N2 C11 . . . . -129.96(14) ?
C10 C9 C8 C7 . . . . -0.4(4) ?
C11 C7 C8 C9 . . . . -0.1(3) ?
C6 C7 C8 C9 . . . . 178.6(2) ?
C11 N2 C10 C9 . . . . -0.3(3) ?
Cd1 N2 C10 C9 . . . . 177.81(17) ?
C8 C9 C10 N2 . . . . 0.6(4) ?
C8 C7 C6 C5 . . . . -178.6(2) ?
C11 C7 C6 C5 . . . . 0.0(3) ?
C10 N2 C11 C7 . . . . -0.3(3) ?
Cd1 N2 C11 C7 . . . . -178.50(15) ?
C10 N2 C11 C12 . . . . -178.31(19) ?
Cd1 N2 C11 C12 . . . . 3.4(2) ?
C8 C7 C11 N2 . . . . 0.4(3) ?
C6 C7 C11 N2 . . . . -178.3(2) ?
C8 C7 C11 C12 . . . . 178.45(19) ?
C6 C7 C11 C12 . . . . -0.2(3) ?
C7 C6 C5 C4 . . . . -0.5(3) ?
C6 C5 C4 C3 . . . . 179.4(2) ?
C6 C5 C4 C12 . . . . 1.1(3) ?
C1 C2 C3 C4 . . . . 0.5(3) ?
C12 C4 C3 C2 . . . . -0.3(3) ?
C5 C4 C3 C2 . . . . -178.6(2) ?
C12 N1 C1 C2 . . . . 0.3(3) ?
Cd1 N1 C1 C2 . . . . -177.53(16) ?
C3 C2 C1 N1 . . . . -0.5(3) ?
C1 N1 C12 C4 . . . . 0.0(3) ?
Cd1 N1 C12 C4 . . . . 178.00(15) ?
C1 N1 C12 C11 . . . . 179.70(19) ?
Cd1 N1 C12 C11 . . . . -2.3(2) ?
C3 C4 C12 N1 . . . . 0.1(3) ?
C5 C4 C12 N1 . . . . 178.45(19) ?
C3 C4 C12 C11 . . . . -179.68(19) ?
C5 C4 C12 C11 . . . . -1.3(3) ?
N2 C11 C12 N1 . . . . -0.8(3) ?
C7 C11 C12 N1 . . . . -178.89(19) ?
N2 C11 C12 C4 . . . . 178.97(19) ?
C7 C11 C12 C4 . . . . 0.9(3) ?
C13 O3 C13' C14 . . . . -4.0(5) ?
C13 C14 C13' O3 2_655 . . . -117.7(7) ?
C13 C14 C13' O3 . . . . 3.9(5) ?
C13' C14 C13' O3 2_655 . . . -62.5(5) ?
C13' O3 C13 C14 . . . . 4.1(5) ?
C13 C14 C13 O3 2_655 . . . 62.8(3) ?
C13' C14 C13 O3 . . . . -3.9(5) ?
C13' C14 C13 O3 2_655 . . . 118.1(4) ?
